data_7719821
loop_
_publ_author_name
'Bakija, Marija'
'Peri&#x107;, Berislav'
'Rinkovec, Tamara'
'Sanders, Ernest'
'Kokan, Zoran'
'&#x160;tefani&#x107;, Zoran'
'Vianello, Robert'
'Kirin, Sre&#x107;ko I'

_publ_section_title
;
 Induction of helical chirality in tetrahedral transition metal complexes
 with non-bridging monodentate oxazolines.
;
_journal_issue 46
_journal_name_full 'Dalton transactions (Cambridge, England : 2003)'
_journal_page_first 17083
_journal_page_last 17101
_journal_paper_doi 10.1039/d5dt02399h
_journal_volume 54
_journal_year 2025
_chemical_absolute_configuration syn
_chemical_formula_moiety 'C40 H40 Cd I2 N4 O8'
_chemical_formula_sum 'C40 H40 Cd I2 N4 O8'
_chemical_formula_weight 1070.96
_space_group_crystal_system monoclinic
_space_group_IT_number 5
_space_group_name_Hall 'I 2y'
_space_group_name_H-M_alt 'I 1 2 1'
_atom_sites_solution_hydrogens geom
_atom_sites_solution_primary direct
_atom_sites_solution_secondary difmap
_audit_creation_method SHELXL-2019/3
_audit_update_record
;
2025-09-18 deposited with the CCDC.	2025-11-05 downloaded from the CCDC.
;
_cell_angle_alpha 90
_cell_angle_beta 101.591(4)
_cell_angle_gamma 90
_cell_formula_units_Z 4
_cell_length_a 16.5861(6)
_cell_length_b 9.8711(3)
_cell_length_c 27.9391(11)
_cell_measurement_reflns_used 3673
_cell_measurement_temperature 293(2)
_cell_measurement_theta_max 67.6910
_cell_measurement_theta_min 3.4050
_cell_volume 4481.0(3)
_computing_cell_refinement 'CrysAlisPro 1.171.39.46 (Rigaku OD, 2018)'
_computing_data_collection 'CrysAlisPro 1.171.39.46 (Rigaku OD, 2018)'
_computing_data_reduction 'CrysAlisPro 1.171.39.46 (Rigaku OD, 2018)'
_computing_structure_refinement 'SHELXL-2019/2 (Sheldrick, 2019)'
_computing_structure_solution 'SHELXT 2018/2 (Sheldrick, 2018)'
_diffrn_ambient_temperature 293(2)
_diffrn_detector_area_resol_mean 10.0000
_diffrn_measured_fraction_theta_full 0.997
_diffrn_measured_fraction_theta_max 0.973
_diffrn_measurement_device_type 'XtaLAB Synergy, Dualflex, HyPix'
_diffrn_measurement_method '\w scans'
_diffrn_radiation_type CuK\a
_diffrn_radiation_wavelength 1.54184
_diffrn_reflns_av_R_equivalents 0.1002
_diffrn_reflns_av_unetI/netI 0.0872
_diffrn_reflns_Laue_measured_fraction_full 0.997
_diffrn_reflns_Laue_measured_fraction_max 0.973
_diffrn_reflns_limit_h_max 20
_diffrn_reflns_limit_h_min -21
_diffrn_reflns_limit_k_max 8
_diffrn_reflns_limit_k_min -12
_diffrn_reflns_limit_l_max 35
_diffrn_reflns_limit_l_min -34
_diffrn_reflns_number 19663
_diffrn_reflns_point_group_measured_fraction_full 0.757
_diffrn_reflns_point_group_measured_fraction_max 0.713
_diffrn_reflns_theta_full 67.684
_diffrn_reflns_theta_max 79.912
_diffrn_reflns_theta_min 3.431
_diffrn_source 'micro-focus sealed X-ray tube'
_exptl_absorpt_coefficient_mu 15.144
_exptl_absorpt_correction_T_max 1.00000
_exptl_absorpt_correction_T_min 0.18619
_exptl_absorpt_correction_type multi-scan
_exptl_absorpt_process_details
;
CrysAlisPro 1.171.42.90a (Rigaku Oxford Diffraction, 2023)
Empirical absorption correction using spherical harmonics,
implemented in SCALE3 ABSPACK scaling algorithm.
;
_exptl_crystal_colour colourless
_exptl_crystal_density_diffrn 1.587
_exptl_crystal_description rod
_exptl_crystal_F_000 2104
_exptl_crystal_size_max 0.250
_exptl_crystal_size_mid 0.050
_exptl_crystal_size_min 0.010
_refine_diff_density_max 0.559
_refine_diff_density_min -0.907
_refine_diff_density_rms 0.112
_refine_ls_abs_structure_details
;
 Flack x determined using 1091 quotients [(I+)-(I-)]/[(I+)+(I-)]
 (Parsons, Flack and Wagner, Acta Cryst. B69 (2013) 249-259).
;
_refine_ls_abs_structure_Flack -0.023(13)
_refine_ls_extinction_method none
_refine_ls_goodness_of_fit_ref 1.004
_refine_ls_hydrogen_treatment constr
_refine_ls_matrix_type full
_refine_ls_number_parameters 500
_refine_ls_number_reflns 6987
_refine_ls_number_restraints 2
_refine_ls_restrained_S_all 1.004
_refine_ls_R_factor_all 0.0763
_refine_ls_R_factor_gt 0.0571
_refine_ls_shift/su_max 0.002
_refine_ls_shift/su_mean 0.000
_refine_ls_structure_factor_coef Fsqd
_refine_ls_weighting_details 'w=1/[\s^2^(Fo^2^)+(0.0742P)^2^] where P=(Fo^2^+2Fc^2^)/3'
_refine_ls_weighting_scheme calc
_refine_ls_wR_factor_gt 0.1369
_refine_ls_wR_factor_ref 0.1608
_reflns_Friedel_coverage 0.384
_reflns_Friedel_fraction_full 0.483
_reflns_Friedel_fraction_max 0.421
_reflns_number_gt 5052
_reflns_number_total 6987
_reflns_threshold_expression 'I > 2\s(I)'
_cod_data_source_file d5dt02399h4.cif
_cod_data_source_block Cd_1mA2_I2_sq
_cod_depositor_comments 'Adding full bibliography for 7719815--7719833.cif.'
_cod_original_sg_symbol_H-M 'I 2'
_cod_database_code 7719821
_shelx_shelxl_version_number 2019/3
_shelx_space_group_comment
;
The symmetry employed for this shelxl refinement is uniquely defined
by the following loop, which should always be used as a source of
symmetry information in preference to the above space-group names.
They are only intended as comments.
;

loop_
_space_group_symop_operation_xyz
'x, y, z'
'-x, y, -z'
'x+1/2, y+1/2, z+1/2'
'-x+1/2, y+1/2, -z+1/2'

loop_
_atom_site_label
_atom_site_type_symbol
_atom_site_fract_x
_atom_site_fract_y
_atom_site_fract_z
_atom_site_U_iso_or_equiv
_atom_site_adp_type
_atom_site_occupancy
_atom_site_site_symmetry_order
_atom_site_calc_flag
_atom_site_refinement_flags_posn
_atom_site_refinement_flags_adp
_atom_site_refinement_flags_occupancy
_atom_site_disorder_assembly
_atom_site_disorder_group
Cd Cd 0.56445(6) 0.60047(9) 0.34276(3) 0.0542(2) Uani 1 1 d . . . . .
I1 I 0.66882(7) 0.69408(12) 0.28716(4) 0.0802(3) Uani 1 1 d . . . . .
I2 I 0.44227(6) 0.76274(9) 0.36150(4) 0.0718(3) Uani 1 1 d . . . . .
O1O1 O 0.4765(7) 0.1823(11) 0.2949(4) 0.071(3) Uani 1 1 d . . . . .
C2O1 C 0.5347(9) 0.2774(14) 0.3112(5) 0.057(3) Uani 1 1 d . . . . .
N3O1 N 0.5129(7) 0.4016(12) 0.3108(4) 0.058(3) Uani 1 1 d . . . . .
C4O1 C 0.4231(9) 0.4018(17) 0.2849(5) 0.062(4) Uani 1 1 d . . . . .
H4O1 H 0.390847 0.453537 0.304383 0.075 Uiso 1 1 calc R U . . .
C5O1 C 0.4005(10) 0.2553(19) 0.2858(6) 0.078(4) Uani 1 1 d . . . . .
H5OA H 0.370094 0.238068 0.311415 0.093 Uiso 1 1 calc R U . . .
H5OB H 0.366720 0.228393 0.254726 0.093 Uiso 1 1 calc R U . . .
C1B1 C 0.4103(9) 0.4608(15) 0.2349(5) 0.060(3) Uani 1 1 d . . . . .
C2B1 C 0.3329(12) 0.497(2) 0.2109(7) 0.094(6) Uani 1 1 d . . . . .
H2B1 H 0.289396 0.489917 0.227226 0.113 Uiso 1 1 calc R U . . .
C3B1 C 0.3176(16) 0.541(3) 0.1642(7) 0.105(7) Uani 1 1 d . . . . .
H3B1 H 0.263448 0.556716 0.148400 0.126 Uiso 1 1 calc R U . . .
C4B1 C 0.3756(18) 0.563(3) 0.1410(8) 0.124(9) Uani 1 1 d . . . . .
H4B1 H 0.363382 0.601532 0.110039 0.149 Uiso 1 1 calc R U . . .
C5B1 C 0.4563(14) 0.530(3) 0.1617(7) 0.103(7) Uani 1 1 d . . . . .
H5B1 H 0.497459 0.542142 0.143841 0.123 Uiso 1 1 calc R U . . .
C6B1 C 0.4763(11) 0.478(2) 0.2103(5) 0.079(5) Uani 1 1 d . . . . .
H6B1 H 0.530074 0.455403 0.224977 0.094 Uiso 1 1 calc R U . . .
C11 C 0.6164(11) 0.2227(15) 0.3300(5) 0.069(4) Uani 1 1 d . . . . .
C21 C 0.6873(8) 0.3015(14) 0.3345(5) 0.061(4) Uani 1 1 d . . . . .
H21 H 0.683047 0.391962 0.324983 0.074 Uiso 1 1 calc R U . . .
C31 C 0.7632(11) 0.2470(18) 0.3527(6) 0.071(4) Uani 1 1 d . . . . .
C41 C 0.7712(16) 0.109(3) 0.3664(7) 0.106(7) Uani 1 1 d . . . . .
H41 H 0.822114 0.072274 0.380402 0.128 Uiso 1 1 calc R U . . .
C51 C 0.7013(18) 0.031(2) 0.3582(10) 0.127(10) Uani 1 1 d . . . . .
H51 H 0.706324 -0.062168 0.363253 0.152 Uiso 1 1 calc R U . . .
C61 C 0.6252(14) 0.0847(16) 0.3428(7) 0.088(5) Uani 1 1 d . . . . .
H61 H 0.578762 0.030396 0.340800 0.105 Uiso 1 1 calc R U . . .
C71 C 0.8430(12) 0.327(2) 0.3586(7) 0.089(6) Uani 1 1 d . . . . .
O11 O 0.9074(9) 0.276(2) 0.3840(6) 0.126(6) Uani 1 1 d . . . . .
N11 N 0.8444(8) 0.4432(18) 0.3399(5) 0.081(4) Uani 1 1 d . . . . .
H1N1 H 0.798681 0.478918 0.325476 0.097 Uiso 1 1 calc R U . . .
C81 C 0.9212(11) 0.520(3) 0.3417(7) 0.097(7) Uani 1 1 d . . . . .
H81 H 0.965141 0.456133 0.338938 0.117 Uiso 1 1 calc R U . . .
C91 C 0.9131(12) 0.620(3) 0.3001(8) 0.119(9) Uani 1 1 d . . . . .
H91C H 0.886186 0.576962 0.270354 0.178 Uiso 1 1 calc R U . . .
H91A H 0.966735 0.650096 0.296888 0.178 Uiso 1 1 calc R U . . .
H91B H 0.881053 0.696293 0.306646 0.178 Uiso 1 1 calc R U . . .
C101 C 0.9436(9) 0.590(3) 0.3908(7) 0.091(6) Uani 1 1 d . . . . .
O21 O 0.9032(8) 0.596(2) 0.4214(5) 0.118(5) Uani 1 1 d . . . . .
O31 O 1.0184(7) 0.6405(19) 0.3964(5) 0.114(6) Uani 1 1 d . . . . .
C111 C 1.0478(16) 0.715(4) 0.4420(9) 0.170(16) Uani 1 1 d . . . . .
H11A H 1.100775 0.753909 0.441503 0.255 Uiso 1 1 calc R U . . .
H11B H 1.052306 0.654549 0.469211 0.255 Uiso 1 1 calc R U . . .
H11C H 1.009602 0.786274 0.444994 0.255 Uiso 1 1 calc R U . . .
O1O2 O 0.6930(7) 0.3905(13) 0.4768(4) 0.079(3) Uani 1 1 d . . . . .
C2O2 C 0.6283(10) 0.4291(17) 0.4419(5) 0.066(4) Uani 1 1 d . . . . .
N3O2 N 0.6367(6) 0.5333(12) 0.4170(4) 0.052(2) Uani 1 1 d . . . . .
C4O2 C 0.7188(7) 0.5903(17) 0.4358(4) 0.054(3) Uani 1 1 d . . . . .
H4O2 H 0.747757 0.602694 0.408786 0.065 Uiso 1 1 calc R U . . .
C5O2 C 0.7606(11) 0.4747(19) 0.4697(7) 0.078(5) Uani 1 1 d . . . . .
H5OC H 0.798678 0.424178 0.454365 0.093 Uiso 1 1 calc R U . . .
H5OD H 0.790181 0.510746 0.500617 0.093 Uiso 1 1 calc R U . . .
C1B2 C 0.7159(8) 0.7200(16) 0.4614(5) 0.061(4) Uani 1 1 d . . . . .
C2B2 C 0.7765(10) 0.820(2) 0.4625(7) 0.079(5) Uani 1 1 d . . . . .
H2B2 H 0.816408 0.805574 0.443967 0.095 Uiso 1 1 calc R U . . .
C3B2 C 0.7807(12) 0.9360(19) 0.4889(9) 0.094(6) Uani 1 1 d . . . . .
H3B2 H 0.823824 0.996615 0.489568 0.112 Uiso 1 1 calc R U . . .
C4B2 C 0.7179(12) 0.963(2) 0.5154(7) 0.085(5) Uani 1 1 d . . . . .
H4B2 H 0.719811 1.041604 0.534047 0.102 Uiso 1 1 calc R U . . .
C5B2 C 0.6570(13) 0.877(2) 0.5132(7) 0.092(6) Uani 1 1 d . . . . .
H5B2 H 0.614081 0.896738 0.528928 0.110 Uiso 1 1 calc R U . . .
C6B2 C 0.6563(11) 0.755(2) 0.4876(7) 0.090(6) Uani 1 1 d . . . . .
H6B2 H 0.613497 0.694832 0.488039 0.109 Uiso 1 1 calc R U . . .
C12 C 0.5557(12) 0.3399(16) 0.4384(5) 0.067(4) Uani 1 1 d . . . . .
C22 C 0.4758(9) 0.3967(14) 0.4276(5) 0.058(3) Uani 1 1 d . . . . .
H22 H 0.469100 0.490072 0.424904 0.069 Uiso 1 1 calc R U . . .
C32 C 0.4071(11) 0.3124(16) 0.4211(5) 0.066(4) Uani 1 1 d . . . . .
C42 C 0.4228(16) 0.1710(19) 0.4246(6) 0.093(6) Uani 1 1 d . . . . .
H42 H 0.378533 0.111317 0.419727 0.111 Uiso 1 1 calc R U . . .
C52 C 0.4994(17) 0.121(2) 0.4346(7) 0.103(7) Uani 1 1 d . . . . .
H52 H 0.507028 0.027180 0.435834 0.123 Uiso 1 1 calc R U . . .
C62 C 0.5635(13) 0.200(2) 0.4427(6) 0.086(5) Uani 1 1 d . . . . .
H62 H 0.615677 0.162388 0.451634 0.103 Uiso 1 1 calc R U . . .
C72 C 0.3214(10) 0.3554(18) 0.4106(5) 0.067(4) Uani 1 1 d . . . . .
O12 O 0.2653(7) 0.2798(13) 0.4127(4) 0.088(4) Uani 1 1 d . . . . .
N12 N 0.3041(8) 0.4882(14) 0.3961(5) 0.073(4) Uani 1 1 d . . . . .
H1N2 H 0.342297 0.548273 0.398681 0.088 Uiso 1 1 calc R U . . .
C82 C 0.2174(11) 0.522(2) 0.3761(7) 0.086(5) Uani 1 1 d . . . . .
H82 H 0.182409 0.494796 0.398815 0.103 Uiso 1 1 calc R U . . .
C92 C 0.2123(10) 0.674(2) 0.3673(9) 0.098(7) Uani 1 1 d . . . . .
H92B H 0.244487 0.698080 0.343618 0.147 Uiso 1 1 calc R U . . .
H92C H 0.233242 0.720679 0.397430 0.147 Uiso 1 1 calc R U . . .
H92A H 0.156000 0.699629 0.355425 0.147 Uiso 1 1 calc R U . . .
C102 C 0.1901(12) 0.451(2) 0.3268(8) 0.086(5) Uani 1 1 d . . . . .
O22 O 0.2366(8) 0.4085(18) 0.3038(5) 0.101(5) Uani 1 1 d . . . . .
O32 O 0.1091(7) 0.4371(15) 0.3182(5) 0.094(4) Uani 1 1 d . . . . .
C112 C 0.0739(13) 0.367(2) 0.2722(7) 0.102(7) Uani 1 1 d . . . . .
H11D H 0.018634 0.397664 0.260348 0.153 Uiso 1 1 calc R U . . .
H11E H 0.073392 0.270760 0.278016 0.153 Uiso 1 1 calc R U . . .
H11F H 0.106695 0.385406 0.248335 0.153 Uiso 1 1 calc R U . . .

loop_
_atom_site_aniso_label
_atom_site_aniso_U_11
_atom_site_aniso_U_22
_atom_site_aniso_U_33
_atom_site_aniso_U_23
_atom_site_aniso_U_13
_atom_site_aniso_U_12
Cd 0.0607(5) 0.0487(4) 0.0507(4) 0.0011(4) 0.0053(4) 0.0007(4)
I1 0.0842(7) 0.0736(7) 0.0887(7) 0.0145(6) 0.0315(6) -0.0035(5)
I2 0.0739(6) 0.0569(5) 0.0887(7) 0.0022(5) 0.0262(5) 0.0066(5)
O1O1 0.098(8) 0.051(5) 0.065(6) 0.000(5) 0.016(5) -0.019(6)
C2O1 0.068(8) 0.051(8) 0.052(7) -0.009(6) 0.011(6) -0.015(6)
N3O1 0.065(7) 0.057(7) 0.047(6) -0.001(5) 0.003(5) -0.004(5)
C4O1 0.062(8) 0.077(10) 0.047(7) -0.003(7) 0.011(6) -0.014(7)
C5O1 0.080(10) 0.074(10) 0.070(9) -0.001(9) -0.007(8) -0.010(10)
C1B1 0.059(8) 0.055(8) 0.062(8) -0.005(7) 0.005(7) -0.008(6)
C2B1 0.087(12) 0.097(15) 0.090(13) 0.007(11) -0.001(11) 0.024(11)
C3B1 0.115(17) 0.128(19) 0.065(11) 0.030(12) -0.001(12) 0.005(14)
C4B1 0.14(2) 0.13(2) 0.079(13) 0.055(14) -0.020(15) 0.012(17)
C5B1 0.111(16) 0.130(18) 0.074(12) 0.015(12) 0.034(12) -0.003(14)
C6B1 0.082(11) 0.107(14) 0.043(7) 0.014(8) 0.002(7) 0.001(10)
C11 0.102(12) 0.052(9) 0.049(8) 0.003(6) 0.007(8) 0.004(8)
C21 0.080(9) 0.046(7) 0.057(8) -0.006(6) 0.008(7) 0.021(7)
C31 0.090(11) 0.057(8) 0.063(9) -0.003(8) 0.012(8) 0.012(9)
C41 0.126(17) 0.096(15) 0.087(12) -0.001(13) -0.001(12) 0.050(15)
C51 0.16(2) 0.062(12) 0.14(2) 0.001(13) -0.019(18) 0.045(15)
C61 0.125(15) 0.035(7) 0.095(12) -0.011(8) 0.004(11) 0.000(9)
C71 0.097(13) 0.094(14) 0.073(11) 0.000(10) 0.009(10) 0.055(12)
O11 0.086(9) 0.142(14) 0.136(12) 0.012(11) -0.010(9) 0.035(10)
N11 0.059(8) 0.113(13) 0.069(8) 0.010(9) 0.011(6) 0.013(8)
C81 0.067(10) 0.16(2) 0.067(10) -0.013(13) 0.025(8) 0.000(12)
C91 0.074(11) 0.17(3) 0.114(16) 0.010(18) 0.030(11) -0.030(14)
C101 0.050(8) 0.135(17) 0.093(12) -0.005(14) 0.022(8) 0.006(11)
O21 0.083(8) 0.176(16) 0.100(9) -0.050(12) 0.034(7) -0.007(10)
O31 0.073(7) 0.171(17) 0.103(9) -0.041(10) 0.034(7) -0.018(9)
C111 0.14(2) 0.25(4) 0.14(2) -0.11(3) 0.073(18) -0.06(2)
O1O2 0.082(7) 0.088(8) 0.057(6) 0.014(6) -0.008(6) 0.011(6)
C2O2 0.075(9) 0.077(10) 0.040(7) -0.009(7) 0.001(7) 0.011(8)
N3O2 0.054(6) 0.062(6) 0.037(5) 0.008(5) 0.003(4) 0.010(5)
C4O2 0.038(5) 0.075(8) 0.048(6) 0.001(8) 0.002(5) -0.001(7)
C5O2 0.072(10) 0.081(11) 0.076(11) -0.006(9) 0.004(8) 0.031(9)
C1B2 0.055(7) 0.073(10) 0.055(8) -0.001(7) 0.008(6) 0.005(6)
C2B2 0.058(9) 0.088(12) 0.090(12) -0.014(10) 0.012(8) -0.004(8)
C3B2 0.077(11) 0.063(10) 0.135(18) 0.000(11) 0.006(12) 0.001(9)
C4B2 0.082(11) 0.075(11) 0.088(12) -0.022(10) -0.007(10) 0.000(10)
C5B2 0.105(14) 0.102(15) 0.075(11) -0.037(11) 0.035(10) 0.010(12)
C6B2 0.090(11) 0.092(12) 0.103(13) -0.038(11) 0.052(10) -0.032(11)
C12 0.109(12) 0.051(8) 0.038(7) 0.002(6) 0.004(7) -0.016(8)
C22 0.082(10) 0.041(7) 0.050(7) 0.005(6) 0.012(7) -0.004(6)
C32 0.094(11) 0.061(9) 0.043(7) 0.004(6) 0.013(7) -0.019(8)
C42 0.151(19) 0.057(10) 0.067(10) 0.010(8) 0.016(12) -0.035(12)
C52 0.15(2) 0.063(12) 0.085(12) 0.024(10) 0.007(13) -0.027(14)
C62 0.103(13) 0.075(11) 0.070(10) 0.022(9) -0.004(9) 0.012(11)
C72 0.074(9) 0.076(10) 0.051(8) -0.021(7) 0.015(7) -0.029(8)
O12 0.093(8) 0.083(8) 0.085(7) -0.004(6) 0.011(6) -0.041(7)
N12 0.071(8) 0.064(8) 0.087(9) -0.016(7) 0.020(7) -0.021(6)
C82 0.070(10) 0.114(15) 0.074(11) -0.022(11) 0.016(9) -0.023(10)
C92 0.063(10) 0.083(12) 0.157(19) -0.036(14) 0.043(11) -0.010(9)
C102 0.092(13) 0.073(11) 0.093(13) -0.002(10) 0.017(11) -0.005(10)
O22 0.090(8) 0.146(13) 0.079(8) -0.020(8) 0.041(7) -0.015(8)
O32 0.061(6) 0.114(10) 0.106(9) -0.050(8) 0.011(6) -0.012(7)
C112 0.104(14) 0.106(15) 0.084(12) -0.039(12) -0.010(11) 0.011(12)

loop_
_atom_type_symbol
_atom_type_description
_atom_type_scat_dispersion_real
_atom_type_scat_dispersion_imag
_atom_type_scat_source
C C 0.0181 0.0091 'International Tables Vol C Tables 4.2.6.8 and 6.1.1.4'
H H 0.0000 0.0000 'International Tables Vol C Tables 4.2.6.8 and 6.1.1.4'
Cd Cd 0.1185 4.6533 'International Tables Vol C Tables 4.2.6.8 and 6.1.1.4'
I I -0.3257 6.8362 'International Tables Vol C Tables 4.2.6.8 and 6.1.1.4'
N N 0.0311 0.0180 'International Tables Vol C Tables 4.2.6.8 and 6.1.1.4'
O O 0.0492 0.0322 'International Tables Vol C Tables 4.2.6.8 and 6.1.1.4'

loop_
_geom_angle_atom_site_label_1
_geom_angle_atom_site_label_2
_geom_angle_atom_site_label_3
_geom_angle
_geom_angle_site_symmetry_1
_geom_angle_site_symmetry_3
_geom_angle_publ_flag
N3O1 Cd N3O2 101.3(4) . . ?
N3O1 Cd I1 107.8(3) . . ?
N3O2 Cd I1 110.0(3) . . ?
N3O1 Cd I2 110.6(3) . . ?
N3O2 Cd I2 105.8(3) . . ?
I1 Cd I2 119.79(5) . . ?
C2O1 O1O1 C5O1 104.7(12) . . ?
N3O1 C2O1 O1O1 118.6(13) . . ?
N3O1 C2O1 C11 126.9(12) . . ?
O1O1 C2O1 C11 114.4(13) . . ?
C2O1 N3O1 C4O1 104.7(12) . . ?
C2O1 N3O1 Cd 138.4(10) . . ?
C4O1 N3O1 Cd 116.4(9) . . ?
C1B1 C4O1 C5O1 113.9(13) . . ?
C1B1 C4O1 N3O1 112.8(12) . . ?
C5O1 C4O1 N3O1 102.4(13) . . ?
O1O1 C5O1 C4O1 105.9(13) . . ?
C2B1 C1B1 C6B1 118.2(15) . . ?
C2B1 C1B1 C4O1 120.2(15) . . ?
C6B1 C1B1 C4O1 121.6(13) . . ?
C3B1 C2B1 C1B1 122(2) . . ?
C4B1 C3B1 C2B1 122(2) . . ?
C3B1 C4B1 C5B1 120.8(19) . . ?
C4B1 C5B1 C6B1 120(2) . . ?
C1B1 C6B1 C5B1 116.7(16) . . ?
C21 C11 C61 118.3(17) . . ?
C21 C11 C2O1 122.2(13) . . ?
C61 C11 C2O1 119.5(17) . . ?
C31 C21 C11 120.6(14) . . ?
C21 C31 C41 120.6(19) . . ?
C21 C31 C71 123.4(15) . . ?
C41 C31 C71 116.0(18) . . ?
C51 C41 C31 118(2) . . ?
C61 C51 C41 122(2) . . ?
C51 C61 C11 120(2) . . ?
N11 C71 O11 121(2) . . ?
N11 C71 C31 121.0(15) . . ?
O11 C71 C31 118(2) . . ?
C71 N11 C81 122.8(17) . . ?
N11 C81 C91 111.5(15) . . ?
N11 C81 C101 108.6(14) . . ?
C91 C81 C101 112(2) . . ?
O21 C101 O31 123.4(19) . . ?
O21 C101 C81 127.1(18) . . ?
O31 C101 C81 109.4(14) . . ?
C101 O31 C111 115.7(15) . . ?
C2O2 O1O2 C5O2 105.4(13) . . ?
N3O2 C2O2 O1O2 117.9(15) . . ?
N3O2 C2O2 C12 128.7(13) . . ?
O1O2 C2O2 C12 113.4(14) . . ?
C2O2 N3O2 C4O2 108.0(11) . . ?
C2O2 N3O2 Cd 130.0(10) . . ?
C4O2 N3O2 Cd 119.7(8) . . ?
N3O2 C4O2 C1B2 112.8(11) . . ?
N3O2 C4O2 C5O2 101.8(13) . . ?
C1B2 C4O2 C5O2 113.3(11) . . ?
O1O2 C5O2 C4O2 104.1(12) . . ?
C6B2 C1B2 C2B2 113.2(15) . . ?
C6B2 C1B2 C4O2 124.8(15) . . ?
C2B2 C1B2 C4O2 121.9(13) . . ?
C3B2 C2B2 C1B2 124.3(18) . . ?
C2B2 C3B2 C4B2 118.7(18) . . ?
C5B2 C4B2 C3B2 119.4(17) . . ?
C4B2 C5B2 C6B2 120.6(17) . . ?
C1B2 C6B2 C5B2 123.6(17) . . ?
C62 C12 C22 118.6(17) . . ?
C62 C12 C2O2 121.7(18) . . ?
C22 C12 C2O2 119.6(14) . . ?
C32 C22 C12 119.9(13) . . ?
C22 C32 C42 116.4(18) . . ?
C22 C32 C72 126.3(14) . . ?
C42 C32 C72 117.3(16) . . ?
C52 C42 C32 122.2(19) . . ?
C62 C52 C42 121(2) . . ?
C52 C62 C12 122(2) . . ?
O12 C72 N12 119.0(16) . . ?
O12 C72 C32 122.9(17) . . ?
N12 C72 C32 118.1(13) . . ?
C72 N12 C82 117.0(14) . . ?
N12 C82 C92 107.6(15) . . ?
N12 C82 C102 109.2(16) . . ?
C92 C82 C102 108.0(18) . . ?
O22 C102 O32 128.1(19) . . ?
O22 C102 C82 123.1(18) . . ?
O32 C102 C82 108.5(17) . . ?
C102 O32 C112 114.7(15) . . ?

loop_
_geom_bond_atom_site_label_1
_geom_bond_atom_site_label_2
_geom_bond_distance
_geom_bond_site_symmetry_2
_geom_bond_publ_flag
Cd N3O1 2.253(11) . ?
Cd N3O2 2.275(10) . ?
Cd I1 2.7101(14) . ?
Cd I2 2.7153(13) . ?
O1O1 C2O1 1.357(16) . ?
O1O1 C5O1 1.43(2) . ?
C2O1 N3O1 1.278(18) . ?
C2O1 C11 1.46(2) . ?
N3O1 C4O1 1.520(18) . ?
C4O1 C1B1 1.49(2) . ?
C4O1 C5O1 1.50(2) . ?
C1B1 C2B1 1.37(2) . ?
C1B1 C6B1 1.41(2) . ?
C2B1 C3B1 1.35(3) . ?
C3B1 C4B1 1.28(3) . ?
C4B1 C5B1 1.39(3) . ?
C5B1 C6B1 1.43(2) . ?
C11 C21 1.40(2) . ?
C11 C61 1.41(2) . ?
C21 C31 1.37(2) . ?
C31 C41 1.41(3) . ?
C31 C71 1.52(3) . ?
C41 C51 1.37(4) . ?
C51 C61 1.36(3) . ?
C71 N11 1.26(3) . ?
C71 O11 1.26(2) . ?
N11 C81 1.48(2) . ?
C81 C91 1.51(3) . ?
C81 C101 1.51(3) . ?
C101 O21 1.19(2) . ?
C101 O31 1.32(2) . ?
O31 C111 1.47(2) . ?
O1O2 C2O2 1.351(17) . ?
O1O2 C5O2 1.44(2) . ?
C2O2 N3O2 1.27(2) . ?
C2O2 C12 1.48(2) . ?
N3O2 C4O2 1.470(16) . ?
C4O2 C1B2 1.47(2) . ?
C4O2 C5O2 1.55(2) . ?
C1B2 C6B2 1.39(2) . ?
C1B2 C2B2 1.40(2) . ?
C2B2 C3B2 1.36(3) . ?
C3B2 C4B2 1.42(3) . ?
C4B2 C5B2 1.31(3) . ?
C5B2 C6B2 1.40(3) . ?
C12 C62 1.39(2) . ?
C12 C22 1.41(2) . ?
C22 C32 1.39(2) . ?
C32 C42 1.42(3) . ?
C32 C72 1.46(2) . ?
C42 C52 1.34(3) . ?
C52 C62 1.30(3) . ?
C72 O12 1.203(17) . ?
C72 N12 1.39(2) . ?
N12 C82 1.47(2) . ?
C82 C92 1.52(3) . ?
C82 C102 1.53(3) . ?
C102 O22 1.18(2) . ?
C102 O32 1.32(2) . ?
O32 C112 1.47(2) . ?
